data_4086568
loop_
_publ_author_name
'Batke, Sonja'
'Sietzen, Malte'
'Merz, Lukas'
'Wadepohl, Hubert'
'Ballmann, Joachim'

_publ_section_title
;
 Closely Related Benzylene-Linked Diamidophosphine Scaffolds and Their
 Zirconium and Hafnium Complexes: How Small Changes of the Ligand Result
 in Different Complex Stabilities and Reactivities
;
_journal_issue 13
_journal_name_full Organometallics
_journal_page_first 2294
_journal_paper_doi 10.1021/acs.organomet.6b00384
_journal_volume 35
_journal_year 2016
_chemical_formula_moiety 'C50 H49 Hf N2 P'
_chemical_formula_sum 'C50 H49 Hf N2 P'
_chemical_formula_weight 887.37
_chemical_properties_physical 'air-sensitive, moisture-sensitive'
_space_group_crystal_system monoclinic
_space_group_IT_number 15
_space_group_name_Hall '-C 2yc'
_space_group_name_H-M_alt 'C 1 2/c 1'
_symmetry_cell_setting monoclinic
_symmetry_Int_Tables_number 15
_symmetry_space_group_name_Hall '-C 2yc'
_symmetry_space_group_name_H-M 'C 1 2/c 1'
_atom_sites_solution_hydrogens geom
_atom_sites_solution_primary iterative
_atom_sites_solution_secondary difmap
_audit_block_code ba_lm1
_audit_creation_date 2015-12-04
_audit_creation_method
;
Olex2 1.2
(compiled 2015.09.30 svn.r3233 for OlexSys, GUI svn.r5103)
;
_audit_update_record '04.12.2015 14:17:46 CET UTC+01:00  encif 1.36'
_cell_angle_alpha 90
_cell_angle_beta 99.948(8)
_cell_angle_gamma 90
_cell_formula_units_Z 8
_cell_length_a 24.105(13)
_cell_length_b 17.206(9)
_cell_length_c 22.372(11)
_cell_measurement_reflns_used 8173
_cell_measurement_temperature 100(2)
_cell_measurement_theta_max 29.84
_cell_measurement_theta_min 2.37
_cell_volume 9139(8)
_computing_cell_refinement
;
SAINT (see _computing_data_reduction). Includes estimated systematic errors
 of the unit cell constants from Monte Carlo simulations.
;
_computing_data_collection 'SMART-5.631 (Bruker AXS, 2003)'
_computing_data_reduction 'SAINT (Bruker AXS, 1997-2013),SADABS-2014_5 (Sheldrick and Bruker AXS, 1997-2014)'
_computing_molecular_graphics 'Olex2 (Dolomanov et al., 2009)'
_computing_publication_material 'encif (Wadepohl, 2009-15); encifer 1.5 (CCDC, 2014)'
_computing_structure_refinement 'ShelXL (Sheldrick, 2015)'
_computing_structure_solution 'SUPERFLIP (Palatinus, 2007-2009)'
_diffrn_ambient_environment 'perfluoro polyether oil / N~2~'
_diffrn_ambient_temperature 100(1)
_diffrn_detector 'CCD plate'
_diffrn_detector_area_resol_mean 8.19
_diffrn_detector_type CCD-PXL-KAF2
_diffrn_measured_fraction_theta_full 1.000
_diffrn_measured_fraction_theta_max 0.997
_diffrn_measurement_device 'three-circle diffractometer'
_diffrn_measurement_device_type 'Bruker AXS Smart 1000'
_diffrn_measurement_method '\f- and \w-scans'
_diffrn_measurement_specimen_support 'polyimid foil'
_diffrn_radiation_monochromator graphite
_diffrn_radiation_probe x-ray
_diffrn_radiation_type MoK\a
_diffrn_radiation_wavelength 0.71073
_diffrn_reflns_av_R_equivalents 0.0838
_diffrn_reflns_av_unetI/netI 0.0535
_diffrn_reflns_Laue_measured_fraction_full 1.000
_diffrn_reflns_Laue_measured_fraction_max 0.997
_diffrn_reflns_limit_h_max 32
_diffrn_reflns_limit_h_min -32
_diffrn_reflns_limit_k_max 23
_diffrn_reflns_limit_k_min -23
_diffrn_reflns_limit_l_max 30
_diffrn_reflns_limit_l_min -30
_diffrn_reflns_number 101635
_diffrn_reflns_point_group_measured_fraction_full 1.000
_diffrn_reflns_point_group_measured_fraction_max 0.997
_diffrn_reflns_theta_full 25.242
_diffrn_reflns_theta_max 29.176
_diffrn_reflns_theta_min 1.648
_diffrn_source 'sealed X-Ray tube (Mo)'
_diffrn_source_type 'fine focus tube'
_diffrn_standards_number 0
_exptl_absorpt_coefficient_mu 2.351
_exptl_absorpt_correction_T_max 0.6478
_exptl_absorpt_correction_T_min 0.5692
_exptl_absorpt_correction_type multi-scan
_exptl_absorpt_process_details
;
multi-scan from symmetry-related measurements (Blessing 1995)
SADABS (see _computing_data_reduction)
;
_exptl_crystal_colour yellow
_exptl_crystal_density_diffrn 1.290
_exptl_crystal_description block
_exptl_crystal_F_000 3600
_exptl_crystal_size_max 0.170
_exptl_crystal_size_mid 0.160
_exptl_crystal_size_min 0.100
_refine_diff_density_max 2.661
_refine_diff_density_min -2.409
_refine_diff_density_rms 0.111
_refine_ls_extinction_method none
_refine_ls_goodness_of_fit_ref 1.016
_refine_ls_hydrogen_treatment constr
_refine_ls_matrix_type full
_refine_ls_number_parameters 592
_refine_ls_number_reflns 12334
_refine_ls_number_restraints 473
_refine_ls_restrained_S_all 1.011
_refine_ls_R_factor_all 0.0658
_refine_ls_R_factor_gt 0.0410
_refine_ls_shift/su_max 0.002
_refine_ls_shift/su_mean 0.000
_refine_ls_structure_factor_coef Fsqd
_refine_ls_weighting_details 'w=1/[\s^2^(Fo^2^)+(0.0340P)^2^+20.4075P] where P=(Fo^2^+2Fc^2^)/3'
_refine_ls_weighting_scheme calc
_refine_ls_wR_factor_gt 0.0800
_refine_ls_wR_factor_ref 0.0883
_reflns_Friedel_coverage 0.000
_reflns_number_gt 9096
_reflns_number_total 12334
_reflns_threshold_expression 'I > 2\s(I)'
_cod_data_source_file om6b00384_si_002.cif
_cod_data_source_block ba_lm1_sq
_cod_depositor_comments 'Adding full bibliography for 4086549--4086572.cif.'
_cod_original_cell_volume 9140(8)
_cod_original_sg_symbol_H-M 'C 2/c'
_cod_database_code 4086568
_audit_block_refno 2583
_shelx_space_group_comment
;
The symmetry employed for this shelxl refinement is uniquely defined
by the following loop, which should always be used as a source of
symmetry information in preference to the above space-group names.
They are only intended as comments.
;
_shelx_estimated_absorpt_t_max 0.799
_shelx_estimated_absorpt_t_min 0.691
_shelxl_version_number 2014/7
_olex2_refinement_description
;
1. Fixed Uiso
 At 1.2 times of:
  All C(H) groups, All C(H,H) groups, All C(H,H,H,H) groups
 At 1.5 times of:
  All C(H,H,H) groups
2. Restrained distances
 C25A-C29A \\sim C27A-C30A \\sim C25B-C29B \\sim C27B-C30B
 with sigma of 0.01
 N1-C8 \\sim N2-C23A \\sim N2-C23B
 with sigma of 0.005
 C37-C38A \\sim C37-C38B
 with sigma of 0.005
 C44-C45A \\sim C44-C45B
 with sigma of 0.005
3. Uiso/Uaniso restraints and constraints
C1 \\sim C2 \\sim C3 \\sim C4 \\sim C5 \\sim C6 \\sim C7 \\sim C8 \\sim C9
\\sim C10 \\sim C11 \\sim C12 \\sim C13 \\sim C14 \\sim C15 \\sim C16 \\sim C17
\\sim C18 \\sim C19 \\sim C20 \\sim C21 \\sim C22 \\sim C23A \\sim C24A \\sim
C25A \\sim C26A \\sim C27A \\sim C28A \\sim C29A \\sim C30A \\sim C23B \\sim
C24B \\sim C25B \\sim C26B \\sim C27B \\sim C28B \\sim C29B \\sim C30B \\sim
C31 \\sim C32 \\sim C33 \\sim C34 \\sim C35 \\sim C36 \\sim C37 \\sim C38A
\\sim C39A \\sim C40A \\sim C41A \\sim C42A \\sim C43A \\sim C38B \\sim C39B
\\sim C40B \\sim C41B \\sim C42B \\sim C43B \\sim C44 \\sim C45A \\sim C46A
\\sim C47A \\sim C48A \\sim C49A \\sim C50A \\sim C45B \\sim C46B \\sim C47B
\\sim C48B \\sim C49B \\sim C50B: within 1A with sigma of 0.02 and sigma for
terminal atoms of 0.02
4. Rigid body (RIGU) restrains
 N2, C23A, C24A, C25A, C26A, C27A, C28A, C29A, C30A, C23B, C24B, C25B, C26B,
 C27B, C28B, C29B, C30B
 with sigma for 1-2 distances of 0.004 and sigma for 1-3 distances of 0.004
 C44, C45A, C46A, C47A, C48A, C49A, C50A, C45B, C46B, C47B, C48B, C49B, C50B
 with sigma for 1-2 distances of 0.004 and sigma for 1-3 distances of 0.004
 C37, C38A, C39A, C40A, C41A, C42A, C43A, C38B, C39B, C40B, C41B, C42B, C43B
 with sigma for 1-2 distances of 0.004 and sigma for 1-3 distances of 0.004
5. Others
 Sof(C23B)=Sof(C24B)=Sof(H24B)=Sof(C25B)=Sof(C26B)=Sof(H26B)=Sof(C27B)=
 Sof(C28B)=Sof(H28B)=Sof(C29B)=Sof(H29D)=Sof(H29E)=Sof(H29F)=Sof(C30B)=
 Sof(H30D)=Sof(H30E)=Sof(H30F)=1-FVAR(1)
 Sof(C23A)=Sof(C24A)=Sof(H24A)=Sof(C25A)=Sof(C26A)=Sof(H26A)=Sof(C27A)=
 Sof(C28A)=Sof(H28A)=Sof(C29A)=Sof(H29A)=Sof(H29B)=Sof(H29C)=Sof(C30A)=
 Sof(H30A)=Sof(H30B)=Sof(H30C)=FVAR(1)
 Sof(H44C)=Sof(H44D)=Sof(C45B)=Sof(C46B)=Sof(H46B)=Sof(C47B)=Sof(H47B)=
 Sof(C48B)=Sof(H48B)=Sof(C49B)=Sof(H49B)=Sof(C50B)=Sof(H50B)=1-FVAR(2)
 Sof(H44A)=Sof(H44B)=Sof(C45A)=Sof(C46A)=Sof(H46A)=Sof(C47A)=Sof(H47A)=
 Sof(C48A)=Sof(H48A)=Sof(C49A)=Sof(H49A)=Sof(C50A)=Sof(H50A)=FVAR(2)
 Sof(H37C)=Sof(H37D)=Sof(C38B)=Sof(C39B)=Sof(H39B)=Sof(C40B)=Sof(H40B)=
 Sof(C41B)=Sof(H41B)=Sof(C42B)=Sof(H42B)=Sof(C43B)=Sof(H43B)=1-FVAR(3)
 Sof(H37A)=Sof(H37B)=Sof(C38A)=Sof(C39A)=Sof(H39A)=Sof(C40A)=Sof(H40A)=
 Sof(C41A)=Sof(H41A)=Sof(C42A)=Sof(H42A)=Sof(C43A)=Sof(H43A)=FVAR(3)
6.a Secondary CH2 refined with riding coordinates:
 C7(H7A,H7B), C22(H22A,H22B), C37(H37A,H37B), C37(H37C,H37D), C44(H44A,H44B),
 C44(H44C,H44D)
6.b Aromatic/amide H refined with riding coordinates:
 C3(H3), C4(H4), C5(H5), C6(H6), C9(H9), C11(H11), C13(H13), C18(H18),
 C19(H19), C20(H20), C21(H21), C24A(H24A), C26A(H26A), C28A(H28A), C24B(H24B),
 C26B(H26B), C28B(H28B), C32(H32), C33(H33), C34(H34), C35(H35), C36(H36),
 C39A(H39A), C40A(H40A), C41A(H41A), C42A(H42A), C43A(H43A), C39B(H39B),
 C40B(H40B), C41B(H41B), C42B(H42B), C43B(H43B), C46A(H46A), C47A(H47A),
 C48A(H48A), C49A(H49A), C50A(H50A), C46B(H46B), C47B(H47B), C48B(H48B),
 C49B(H49B), C50B(H50B)
6.c Fitted hexagon refined as free rotating group:
 C8(C9,C10,C11,C12,C13), C23A(C24A,C25A,C26A,C27A,C28A), C23B(C24B,C25B,C26B,
 C27B,C28B), C38A(C39A,C40A,C41A,C42A,C43A), C38B(C39B,C40B,C41B,C42B,C43B),
 C45A(C46A,C47A,C48A,C49A,C50A), C45B(C46B,C47B,C48B,C49B,C50B)
6.d Idealised Me refined as rotating group:
 C14(H14A,H14B,H14C), C15(H15A,H15B,H15C), C29A(H29A,H29B,H29C), C30A(H30A,
 H30B,H30C), C29B(H29D,H29E,H29F), C30B(H30D,H30E,H30F)
;
_olex2_submission_special_instructions 'No special instructions were received'
_platon_squeeze_void_probe_radius 1.20

loop_
_symmetry_equiv_pos_as_xyz
'x, y, z'
'-x, y, -z+1/2'
'x+1/2, y+1/2, z'
'-x+1/2, y+1/2, -z+1/2'
'-x, -y, -z'
'x, -y, z-1/2'
'-x+1/2, -y+1/2, -z'
'x+1/2, -y+1/2, z-1/2'

loop_
_atom_site_label
_atom_site_type_symbol
_atom_site_fract_x
_atom_site_fract_y
_atom_site_fract_z
_atom_site_U_iso_or_equiv
_atom_site_adp_type
_atom_site_occupancy
_atom_site_site_symmetry_order
_atom_site_calc_flag
_atom_site_refinement_flags_posn
_atom_site_refinement_flags_adp
_atom_site_refinement_flags_occupancy
_atom_site_disorder_assembly
_atom_site_disorder_group
Hf Hf 0.31525(2) 0.56860(2) 0.44222(2) 0.02593(5) Uani 1 1 d . . . . .
P P 0.29184(4) 0.48337(5) 0.54376(4) 0.02215(19) Uani 1 1 d . . . . .
N1 N 0.25361(13) 0.48742(16) 0.41430(12) 0.0292(7) Uani 1 1 d D . . . .
N2 N 0.39253(13) 0.51944(17) 0.46567(12) 0.0279(7) Uani 1 1 d D U . . .
C1 C 0.21669(16) 0.4624(2) 0.53545(16) 0.0271(8) Uani 1 1 d . U . . .
C2 C 0.18065(16) 0.4832(2) 0.48178(16) 0.0289(8) Uani 1 1 d . U . . .
C3 C 0.12266(17) 0.4728(2) 0.47743(19) 0.0359(9) Uani 1 1 d . U . . .
H3 H 0.0981 0.4864 0.4410 0.043 Uiso 1 1 calc R . . . .
C4 C 0.10056(18) 0.4430(2) 0.5257(2) 0.0396(10) Uani 1 1 d . U . . .
H4 H 0.0610 0.4365 0.5225 0.048 Uiso 1 1 calc R . . . .
C5 C 0.13566(18) 0.4227(2) 0.5783(2) 0.0382(10) Uani 1 1 d . U . . .
H5 H 0.1203 0.4024 0.6114 0.046 Uiso 1 1 calc R . . . .
C6 C 0.19347(16) 0.4316(2) 0.58349(17) 0.0318(8) Uani 1 1 d . U . . .
H6 H 0.2175 0.4166 0.6199 0.038 Uiso 1 1 calc R . . . .
C7 C 0.20328(16) 0.5227(2) 0.43036(17) 0.0331(9) Uani 1 1 d . U . . .
H7A H 0.1733 0.5227 0.3940 0.040 Uiso 1 1 calc R . . . .
H7B H 0.2118 0.5776 0.4418 0.040 Uiso 1 1 calc R . . . .
C8 C 0.24887(11) 0.41466(11) 0.38367(10) 0.0311(9) Uani 1 1 d D U . . .
C9 C 0.29901(9) 0.37749(13) 0.37849(10) 0.0309(8) Uani 1 1 d G U . . .
H9 H 0.3340 0.4002 0.3959 0.037 Uiso 1 1 calc R . . . .
C10 C 0.29795(11) 0.30704(13) 0.34790(11) 0.0379(10) Uani 1 1 d G U . . .
C11 C 0.24674(13) 0.27377(11) 0.32250(11) 0.0494(13) Uani 1 1 d G U . . .
H11 H 0.2460 0.2256 0.3016 0.059 Uiso 1 1 calc R . . . .
C12 C 0.19660(10) 0.31094(15) 0.32768(12) 0.0507(12) Uani 1 1 d G U . . .
C13 C 0.19766(9) 0.38139(15) 0.35827(12) 0.0409(10) Uani 1 1 d G U . . .
H13 H 0.1634 0.4068 0.3618 0.049 Uiso 1 1 calc R . . . .
C14 C 0.3527(2) 0.2678(3) 0.34296(19) 0.0541(13) Uani 1 1 d . U . . .
H14A H 0.3750 0.3017 0.3210 0.081 Uiso 1 1 calc GR . . . .
H14B H 0.3451 0.2186 0.3209 0.081 Uiso 1 1 calc GR . . . .
H14C H 0.3738 0.2574 0.3837 0.081 Uiso 1 1 calc GR . . . .
C15 C 0.1415(3) 0.2729(3) 0.3013(3) 0.0792(19) Uani 1 1 d . U . . .
H15A H 0.1486 0.2280 0.2768 0.119 Uiso 1 1 calc GR . . . .
H15B H 0.1176 0.3103 0.2756 0.119 Uiso 1 1 calc GR . . . .
H15C H 0.1223 0.2557 0.3342 0.119 Uiso 1 1 calc GR . . . .
C16 C 0.32829(15) 0.39227(19) 0.53491(14) 0.0231(7) Uani 1 1 d . U . . .
C17 C 0.38427(15) 0.3974(2) 0.52575(14) 0.0219(7) Uani 1 1 d . U . . .
C18 C 0.41416(16) 0.3289(2) 0.52195(15) 0.0288(8) Uani 1 1 d . U . . .
H18 H 0.4525 0.3315 0.5172 0.035 Uiso 1 1 calc R . . . .
C19 C 0.38909(17) 0.2567(2) 0.52504(17) 0.0335(9) Uani 1 1 d . U . . .
H19 H 0.4100 0.2106 0.5219 0.040 Uiso 1 1 calc R . . . .
C20 C 0.33407(17) 0.2524(2) 0.53270(17) 0.0331(9) Uani 1 1 d . U . . .
H20 H 0.3167 0.2030 0.5342 0.040 Uiso 1 1 calc R . . . .
C21 C 0.30331(16) 0.3197(2) 0.53834(16) 0.0287(8) Uani 1 1 d . U . . .
H21 H 0.2654 0.3162 0.5445 0.034 Uiso 1 1 calc R . . . .
C22 C 0.41287(15) 0.4746(2) 0.52175(14) 0.0242(7) Uani 1 1 d . U . . .
H22A H 0.4075 0.5066 0.5571 0.029 Uiso 1 1 calc R . . . .
H22B H 0.4538 0.4655 0.5247 0.029 Uiso 1 1 calc R . . . .
C23A C 0.4286(4) 0.5311(4) 0.4227(4) 0.028(2) Uani 0.522(10) 1 d D U P A 1
C24A C 0.4519(4) 0.4674(3) 0.3980(4) 0.0284(19) Uani 0.522(10) 1 d G U P A 1
H24A H 0.4448 0.4163 0.4110 0.034 Uiso 0.522(10) 1 calc R . P A 1
C25A C 0.4858(2) 0.4783(4) 0.3543(3) 0.0274(17) Uani 0.522(10) 1 d DG U P A 1
C26A C 0.4963(2) 0.5530(4) 0.3353(2) 0.0288(18) Uani 0.522(10) 1 d G U P A 1
H26A H 0.5194 0.5605 0.3055 0.035 Uiso 0.522(10) 1 calc R . P A 1
C27A C 0.4730(3) 0.6167(4) 0.3600(3) 0.0296(17) Uani 0.522(10) 1 d DG U P A 1
C28A C 0.4391(4) 0.6058(4) 0.4037(4) 0.0298(19) Uani 0.522(10) 1 d G U P A 1
H28A H 0.4231 0.6493 0.4206 0.036 Uiso 0.522(10) 1 calc R . P A 1
C29A C 0.5116(4) 0.4075(6) 0.3294(4) 0.048(2) Uani 0.522(10) 1 d D U P A 1
H29A H 0.5288 0.3743 0.3631 0.072 Uiso 0.522(10) 1 calc GR . P A 1
H29B H 0.5404 0.4242 0.3061 0.072 Uiso 0.522(10) 1 calc GR . P A 1
H29C H 0.4821 0.3784 0.3029 0.072 Uiso 0.522(10) 1 calc GR . P A 1
C30A C 0.4834(4) 0.6992(5) 0.3407(4) 0.035(2) Uani 0.522(10) 1 d D U P A 1
H30A H 0.5220 0.7036 0.3327 0.053 Uiso 0.522(10) 1 calc GR . P A 1
H30B H 0.4782 0.7353 0.3731 0.053 Uiso 0.522(10) 1 calc GR . P A 1
H30C H 0.4567 0.7120 0.3037 0.053 Uiso 0.522(10) 1 calc GR . P A 1
C23B C 0.4296(5) 0.5121(4) 0.4215(5) 0.024(2) Uani 0.478(10) 1 d D U P A 2
C24B C 0.4505(4) 0.4418(4) 0.4043(4) 0.0255(19) Uani 0.478(10) 1 d G U P A 2
H24B H 0.4409 0.3947 0.4222 0.031 Uiso 0.478(10) 1 calc R . P A 2
C25B C 0.4852(3) 0.4403(5) 0.3608(3) 0.032(2) Uani 0.478(10) 1 d DG U P A 2
C26B C 0.4991(2) 0.5093(6) 0.3345(2) 0.035(2) Uani 0.478(10) 1 d G U P A 2
H26B H 0.5229 0.5083 0.3048 0.042 Uiso 0.478(10) 1 calc R . P A 2
C27B C 0.4783(3) 0.5796(5) 0.3517(3) 0.037(2) Uani 0.478(10) 1 d DG U P A 2
C28B C 0.4435(4) 0.5810(4) 0.3952(4) 0.033(2) Uani 0.478(10) 1 d G U P A 2
H28B H 0.4293 0.6291 0.4070 0.039 Uiso 0.478(10) 1 calc R . P A 2
C29B C 0.5067(5) 0.3628(7) 0.3398(5) 0.053(3) Uani 0.478(10) 1 d D U P A 2
H29D H 0.5060 0.3234 0.3713 0.079 Uiso 0.478(10) 1 calc GR . P A 2
H29E H 0.5454 0.3693 0.3326 0.079 Uiso 0.478(10) 1 calc GR . P A 2
H29F H 0.4825 0.3463 0.3022 0.079 Uiso 0.478(10) 1 calc GR . P A 2
C30B C 0.4948(5) 0.6541(7) 0.3226(4) 0.045(3) Uani 0.478(10) 1 d D U P A 2
H30D H 0.5052 0.6938 0.3540 0.068 Uiso 0.478(10) 1 calc GR . P A 2
H30E H 0.4630 0.6727 0.2928 0.068 Uiso 0.478(10) 1 calc GR . P A 2
H30F H 0.5270 0.6439 0.3024 0.068 Uiso 0.478(10) 1 calc GR . P A 2
C31 C 0.31167(16) 0.5038(2) 0.62476(14) 0.0254(7) Uani 1 1 d . U . . .
C32 C 0.34908(16) 0.4583(2) 0.66338(15) 0.0305(8) Uani 1 1 d . U . . .
H32 H 0.3642 0.4127 0.6483 0.037 Uiso 1 1 calc R . . . .
C33 C 0.36489(18) 0.4785(3) 0.72413(16) 0.0387(10) Uani 1 1 d . U . . .
H33 H 0.3909 0.4469 0.7502 0.046 Uiso 1 1 calc R . . . .
C34 C 0.3430(2) 0.5438(3) 0.74657(17) 0.0439(11) Uani 1 1 d . U . . .
H34 H 0.3540 0.5573 0.7881 0.053 Uiso 1 1 calc R . . . .
C35 C 0.3053(2) 0.5896(2) 0.70905(18) 0.0450(11) Uani 1 1 d . U . . .
H35 H 0.2900 0.6347 0.7246 0.054 Uiso 1 1 calc R . . . .
C36 C 0.28975(19) 0.5696(2) 0.64825(16) 0.0375(9) Uani 1 1 d . U . . .
H36 H 0.2637 0.6014 0.6224 0.045 Uiso 1 1 calc R . . . .
C37 C 0.3095(2) 0.6741(2) 0.50198(19) 0.0452(11) Uani 1 1 d D U . . .
H37A H 0.2722 0.6985 0.4892 0.054 Uiso 0.358(14) 1 calc R . P B 5
H37B H 0.3114 0.6560 0.5443 0.054 Uiso 0.358(14) 1 calc R . P B 5
H37C H 0.2721 0.6990 0.4912 0.054 Uiso 0.642(14) 1 calc R . P B 6
H37D H 0.3151 0.6586 0.5452 0.054 Uiso 0.642(14) 1 calc R . P B 6
C38A C 0.3534(4) 0.7344(7) 0.5013(8) 0.038(3) Uani 0.358(14) 1 d D U P B 5
C39A C 0.3529(5) 0.7973(8) 0.4623(7) 0.046(3) Uani 0.358(14) 1 d G U P B 5
H39A H 0.3189 0.8123 0.4369 0.055 Uiso 0.358(14) 1 calc R . P B 5
C40A C 0.4023(7) 0.8384(8) 0.4604(7) 0.082(5) Uani 0.358(14) 1 d G U P B 5
H40A H 0.4019 0.8814 0.4338 0.098 Uiso 0.358(14) 1 calc R . P B 5
C41A C 0.4521(5) 0.8165(10) 0.4976(9) 0.094(5) Uani 0.358(14) 1 d G U P B 5
H41A H 0.4858 0.8445 0.4963 0.113 Uiso 0.358(14) 1 calc R . P B 5
C42A C 0.4526(4) 0.7535(9) 0.5366(8) 0.081(4) Uani 0.358(14) 1 d G U P B 5
H42A H 0.4867 0.7386 0.5621 0.097 Uiso 0.358(14) 1 calc R . P B 5
C43A C 0.4033(6) 0.7125(6) 0.5385(7) 0.058(4) Uani 0.358(14) 1 d G U P B 5
H43A H 0.4036 0.6695 0.5652 0.069 Uiso 0.358(14) 1 calc R . P B 5
C38B C 0.3552(3) 0.7289(4) 0.4908(4) 0.0346(19) Uani 0.642(14) 1 d D U P B 6
C39B C 0.3363(2) 0.7941(4) 0.4565(4) 0.041(2) Uani 0.642(14) 1 d G U P B 6
H39B H 0.2973 0.8007 0.4416 0.049 Uiso 0.642(14) 1 calc R . P B 6
C40B C 0.3747(3) 0.8495(3) 0.4440(4) 0.052(2) Uani 0.642(14) 1 d G U P B 6
H40B H 0.3618 0.8941 0.4206 0.062 Uiso 0.642(14) 1 calc R . P B 6
C41B C 0.4318(3) 0.8399(3) 0.4659(5) 0.071(3) Uani 0.642(14) 1 d G U P B 6
H41B H 0.4580 0.8778 0.4573 0.085 Uiso 0.642(14) 1 calc R . P B 6
C42B C 0.45065(18) 0.7747(4) 0.5002(5) 0.090(3) Uani 0.642(14) 1 d G U P B 6
H42B H 0.4897 0.7681 0.5151 0.108 Uiso 0.642(14) 1 calc R . P B 6
C43B C 0.4123(3) 0.7192(3) 0.5127(5) 0.069(3) Uani 0.642(14) 1 d G U P B 6
H43B H 0.4252 0.6747 0.5361 0.083 Uiso 0.642(14) 1 calc R . P B 6
C44 C 0.30605(17) 0.6335(2) 0.35251(16) 0.0343(9) Uani 1 1 d D U . . .
H44A H 0.3195 0.6877 0.3598 0.041 Uiso 0.57(2) 1 calc R . P C 3
H44B H 0.3292 0.6081 0.3257 0.041 Uiso 0.57(2) 1 calc R . P C 3
H44C H 0.3275 0.6829 0.3578 0.041 Uiso 0.43(2) 1 calc R . P C 4
H44D H 0.3208 0.6016 0.3219 0.041 Uiso 0.43(2) 1 calc R . P C 4
C45A C 0.24477(19) 0.6336(7) 0.3223(5) 0.036(2) Uani 0.57(2) 1 d D U P C 3
C46A C 0.2102(3) 0.6906(6) 0.3402(4) 0.039(2) Uani 0.57(2) 1 d G U P C 3
H46A H 0.2259 0.7306 0.3672 0.047 Uiso 0.57(2) 1 calc R . P C 3
C47A C 0.1526(2) 0.6892(7) 0.3184(4) 0.044(2) Uani 0.57(2) 1 d G U P C 3
H47A H 0.1289 0.7282 0.3306 0.053 Uiso 0.57(2) 1 calc R . P C 3
C48A C 0.12954(17) 0.6308(8) 0.2789(4) 0.044(2) Uani 0.57(2) 1 d G U P C 3
H48A H 0.0902 0.6299 0.2641 0.053 Uiso 0.57(2) 1 calc R . P C 3
C49A C 0.1641(3) 0.5738(7) 0.2611(3) 0.043(2) Uani 0.57(2) 1 d G U P C 3
H49A H 0.1484 0.5338 0.2341 0.052 Uiso 0.57(2) 1 calc R . P C 3
C50A C 0.2217(3) 0.5752(7) 0.2828(5) 0.042(2) Uani 0.57(2) 1 d G U P C 3
H50A H 0.2454 0.5362 0.2706 0.050 Uiso 0.57(2) 1 calc R . P C 3
C45B C 0.2439(2) 0.6498(8) 0.3319(7) 0.028(2) Uani 0.43(2) 1 d D U P C 4
C46B C 0.2154(3) 0.7110(7) 0.3537(6) 0.035(3) Uani 0.43(2) 1 d G U P C 4
H46B H 0.2354 0.7469 0.3817 0.042 Uiso 0.43(2) 1 calc R . P C 4
C47B C 0.1578(3) 0.7195(8) 0.3345(6) 0.042(3) Uani 0.43(2) 1 d G U P C 4
H47B H 0.1383 0.7613 0.3494 0.050 Uiso 0.43(2) 1 calc R . P C 4
C48B C 0.12860(17) 0.6669(9) 0.2935(5) 0.038(3) Uani 0.43(2) 1 d G U P C 4
H48B H 0.0892 0.6728 0.2804 0.045 Uiso 0.43(2) 1 calc R . P C 4
C49B C 0.1571(3) 0.6057(8) 0.2717(5) 0.037(3) Uani 0.43(2) 1 d G U P C 4
H49B H 0.1372 0.5698 0.2437 0.044 Uiso 0.43(2) 1 calc R . P C 4
C50B C 0.2148(3) 0.5972(7) 0.2909(6) 0.032(2) Uani 0.43(2) 1 d G U P C 4
H50B H 0.2342 0.5554 0.2761 0.038 Uiso 0.43(2) 1 calc R . P C 4

loop_
_atom_site_aniso_label
_atom_site_aniso_U_11
_atom_site_aniso_U_22
_atom_site_aniso_U_33
_atom_site_aniso_U_23
_atom_site_aniso_U_13
_atom_site_aniso_U_12
Hf 0.04024(9) 0.02088(7) 0.01771(7) 0.00635(6) 0.00791(5) -0.00106(7)
P 0.0316(5) 0.0204(4) 0.0148(4) 0.0058(3) 0.0051(3) 0.0021(4)
N1 0.0419(19) 0.0283(16) 0.0173(14) 0.0093(12) 0.0046(13) -0.0002(14)
N2 0.0369(17) 0.0265(15) 0.0216(14) 0.0025(12) 0.0094(12) -0.0078(13)
C1 0.034(2) 0.0214(17) 0.0265(18) 0.0071(14) 0.0075(15) 0.0028(15)
C2 0.035(2) 0.0225(18) 0.0292(19) 0.0066(14) 0.0044(16) 0.0028(15)
C3 0.034(2) 0.031(2) 0.041(2) 0.0063(17) 0.0010(18) 0.0049(17)
C4 0.032(2) 0.032(2) 0.058(3) 0.0051(19) 0.0147(19) -0.0005(17)
C5 0.042(2) 0.027(2) 0.051(2) 0.0093(18) 0.022(2) 0.0015(17)
C6 0.039(2) 0.0269(18) 0.0318(19) 0.0118(16) 0.0120(16) 0.0081(17)
C7 0.039(2) 0.029(2) 0.0305(19) 0.0136(16) 0.0017(17) 0.0011(17)
C8 0.051(2) 0.031(2) 0.0113(15) 0.0098(13) 0.0054(15) -0.0096(17)
C9 0.053(3) 0.0281(19) 0.0117(15) 0.0032(13) 0.0054(15) -0.0038(17)
C10 0.074(3) 0.027(2) 0.0152(16) 0.0031(14) 0.0146(18) -0.007(2)
C11 0.099(4) 0.029(2) 0.0208(19) 0.0022(16) 0.011(2) -0.020(2)
C12 0.076(4) 0.038(2) 0.036(2) 0.0062(19) 0.002(2) -0.023(2)
C13 0.051(3) 0.035(2) 0.035(2) 0.0092(18) 0.0011(19) -0.013(2)
C14 0.095(4) 0.043(3) 0.027(2) -0.0055(19) 0.020(2) 0.006(3)
C15 0.088(4) 0.056(3) 0.084(4) 0.001(3) -0.012(3) -0.039(3)
C16 0.032(2) 0.0227(17) 0.0125(15) 0.0053(12) -0.0007(13) -0.0012(14)
C17 0.0302(19) 0.0237(17) 0.0113(14) -0.0014(12) 0.0019(13) -0.0039(14)
C18 0.035(2) 0.0286(19) 0.0220(17) -0.0005(14) 0.0035(15) 0.0038(16)
C19 0.042(2) 0.0251(19) 0.031(2) 0.0012(16) 0.0015(17) 0.0072(17)
C20 0.043(2) 0.0176(17) 0.035(2) 0.0066(15) -0.0022(17) -0.0009(16)
C21 0.033(2) 0.0256(18) 0.0269(18) 0.0089(14) 0.0021(15) -0.0026(15)
C22 0.0291(19) 0.0271(18) 0.0170(16) -0.0015(13) 0.0055(14) -0.0044(15)
C23A 0.032(4) 0.035(4) 0.017(4) 0.000(3) 0.000(3) -0.008(3)
C24A 0.039(4) 0.029(4) 0.019(3) 0.005(3) 0.010(3) -0.014(3)
C25A 0.037(4) 0.032(4) 0.014(3) 0.004(3) 0.007(3) -0.012(3)
C26A 0.033(4) 0.041(4) 0.011(3) 0.010(3) 0.000(3) -0.015(3)
C27A 0.030(4) 0.035(4) 0.020(3) 0.007(3) -0.008(3) -0.014(3)
C28A 0.033(4) 0.031(4) 0.023(4) 0.006(3) -0.003(3) -0.010(3)
C29A 0.069(6) 0.041(5) 0.040(5) -0.005(4) 0.027(4) -0.009(4)
C30A 0.042(5) 0.038(4) 0.025(4) 0.012(3) 0.003(3) -0.008(4)
C23B 0.030(5) 0.029(4) 0.013(4) 0.007(3) 0.003(3) -0.012(3)
C24B 0.036(4) 0.032(4) 0.010(3) 0.007(3) 0.007(3) -0.009(4)
C25B 0.036(4) 0.048(5) 0.013(3) 0.012(3) 0.006(3) -0.006(4)
C26B 0.038(4) 0.054(5) 0.013(3) 0.017(3) 0.003(3) -0.019(4)
C27B 0.039(5) 0.052(5) 0.019(4) 0.015(4) -0.002(3) -0.022(4)
C28B 0.039(5) 0.036(5) 0.019(4) 0.009(4) -0.006(3) -0.021(4)
C29B 0.075(7) 0.059(6) 0.029(5) 0.007(4) 0.025(5) 0.014(5)
C30B 0.056(6) 0.056(6) 0.019(4) 0.013(4) -0.004(4) -0.032(5)
C31 0.037(2) 0.0260(18) 0.0151(15) 0.0045(13) 0.0094(14) -0.0015(15)
C32 0.040(2) 0.038(2) 0.0164(16) 0.0044(14) 0.0114(15) 0.0069(17)
C33 0.044(2) 0.056(3) 0.0174(17) 0.0088(17) 0.0089(16) 0.012(2)
C34 0.066(3) 0.054(3) 0.0132(17) 0.0010(17) 0.0130(18) 0.006(2)
C35 0.078(3) 0.037(2) 0.0236(19) 0.0012(16) 0.019(2) 0.012(2)
C36 0.062(3) 0.032(2) 0.0205(17) 0.0063(16) 0.0112(17) 0.008(2)
C37 0.074(3) 0.029(2) 0.036(2) 0.0026(17) 0.019(2) -0.0024(19)
C38A 0.052(5) 0.027(5) 0.041(7) -0.021(4) 0.023(4) 0.000(4)
C39A 0.046(6) 0.026(5) 0.065(7) -0.009(5) 0.012(6) -0.014(5)
C40A 0.054(7) 0.060(7) 0.133(9) -0.019(7) 0.021(7) -0.034(6)
C41A 0.052(7) 0.077(9) 0.150(11) -0.023(8) 0.012(7) -0.020(6)
C42A 0.067(7) 0.067(8) 0.111(10) -0.052(6) 0.025(6) -0.012(6)
C43A 0.057(5) 0.047(6) 0.070(8) -0.036(5) 0.014(5) 0.009(4)
C38B 0.051(4) 0.015(3) 0.038(4) -0.009(3) 0.007(3) 0.010(2)
C39B 0.024(3) 0.027(3) 0.074(5) 0.014(3) 0.013(3) -0.009(3)
C40B 0.039(4) 0.036(4) 0.086(6) 0.003(3) 0.027(4) -0.011(3)
C41B 0.023(4) 0.051(4) 0.140(8) -0.044(4) 0.018(4) -0.011(3)
C42B 0.053(4) 0.050(5) 0.161(10) -0.040(5) 0.000(5) 0.009(3)
C43B 0.057(4) 0.037(4) 0.102(8) -0.035(4) -0.020(4) 0.014(3)
C44 0.048(2) 0.031(2) 0.0246(18) 0.0108(15) 0.0083(16) -0.0048(16)
C45A 0.053(4) 0.036(5) 0.019(5) 0.016(3) 0.011(3) 0.001(3)
C46A 0.058(4) 0.039(5) 0.018(4) 0.007(3) 0.003(3) 0.000(3)
C47A 0.060(4) 0.044(5) 0.028(5) 0.007(4) 0.006(3) 0.003(4)
C48A 0.056(4) 0.049(6) 0.027(4) 0.012(4) 0.004(3) -0.002(4)
C49A 0.061(4) 0.046(5) 0.022(4) 0.008(4) 0.006(3) -0.006(4)
C50A 0.058(4) 0.045(5) 0.022(4) 0.011(4) 0.007(3) -0.004(3)
C45B 0.042(4) 0.031(6) 0.010(5) 0.008(4) 0.004(3) -0.008(3)
C46B 0.043(4) 0.031(6) 0.033(6) 0.005(4) 0.011(4) -0.003(4)
C47B 0.045(5) 0.043(6) 0.038(6) 0.004(5) 0.007(4) -0.002(4)
C48B 0.037(5) 0.044(6) 0.032(6) 0.008(4) 0.008(4) -0.008(4)
C49B 0.045(5) 0.039(6) 0.026(5) 0.007(4) 0.003(4) -0.009(4)
C50B 0.044(4) 0.032(6) 0.019(5) 0.008(4) 0.006(3) -0.008(3)

loop_
_atom_type_symbol
_atom_type_description
_atom_type_scat_dispersion_real
_atom_type_scat_dispersion_imag
_atom_type_scat_source
C C 0.0033 0.0016 'International Tables Vol C Tables 4.2.6.8 and 6.1.1.4'
H H 0.0000 0.0000 'International Tables Vol C Tables 4.2.6.8 and 6.1.1.4'
Hf Hf -0.5830 6.1852 'International Tables Vol C Tables 4.2.6.8 and 6.1.1.4'
N N 0.0061 0.0033 'International Tables Vol C Tables 4.2.6.8 and 6.1.1.4'
P P 0.1023 0.0942 'International Tables Vol C Tables 4.2.6.8 and 6.1.1.4'

loop_
_geom_angle_atom_site_label_1
_geom_angle_atom_site_label_2
_geom_angle_atom_site_label_3
_geom_angle
N1 Hf P 70.08(8)
N1 Hf C7 30.63(11)
N1 Hf C37 127.36(15)
N1 Hf C44 96.35(13)
N2 Hf P 83.02(8)
N2 Hf N1 112.21(12)
N2 Hf C7 137.60(11)
N2 Hf C37 109.10(15)
N2 Hf C44 112.20(13)
C7 Hf P 66.80(8)
C37 Hf P 84.32(11)
C37 Hf C7 97.24(15)
C37 Hf C44 96.91(15)
C44 Hf P 163.07(10)
C44 Hf C7 96.33(13)
C1 P Hf 110.57(11)
C1 P C31 102.94(16)
C16 P Hf 101.01(11)
C16 P C1 107.91(17)
C16 P C31 102.96(15)
C31 P Hf 129.79(12)
C7 N1 Hf 103.4(2)
C8 N1 Hf 137.6(2)
C8 N1 C7 119.0(3)
C22 N2 Hf 126.2(2)
C23A N2 Hf 114.1(5)
C23A N2 C22 119.7(5)
C23B N2 Hf 120.5(5)
C23B N2 C22 112.3(5)
C2 C1 P 119.6(3)
C6 C1 P 121.2(3)
C6 C1 C2 118.9(3)
C1 C2 C7 120.9(3)
C3 C2 C1 119.5(3)
C3 C2 C7 119.4(3)
C2 C3 H3 119.7
C4 C3 C2 120.6(4)
C4 C3 H3 119.7
C3 C4 H4 120.0
C5 C4 C3 120.0(4)
C5 C4 H4 120.0
C4 C5 H5 119.8
C4 C5 C6 120.5(4)
C6 C5 H5 119.8
C1 C6 H6 119.8
C5 C6 C1 120.4(4)
C5 C6 H6 119.8
Hf C7 H7A 129.5
Hf C7 H7B 63.3
N1 C7 Hf 46.01(16)
N1 C7 C2 115.1(3)
N1 C7 H7A 108.5
N1 C7 H7B 108.5
C2 C7 Hf 121.7(2)
C2 C7 H7A 108.5
C2 C7 H7B 108.5
H7A C7 H7B 107.5
C9 C8 N1 116.5(2)
C9 C8 C13 120.0
C13 C8 N1 123.5(2)
C8 C9 H9 120.0
C10 C9 C8 120.0
C10 C9 H9 120.0
C9 C10 C11 120.0
C9 C10 C14 119.1(2)
C11 C10 C14 120.9(3)
C10 C11 H11 120.0
C12 C11 C10 120.0
C12 C11 H11 120.0
C11 C12 C13 120.0
C11 C12 C15 119.2(3)
C13 C12 C15 120.8(3)
C8 C13 H13 120.0
C12 C13 C8 120.0
C12 C13 H13 120.0
C10 C14 H14A 109.5
C10 C14 H14B 109.5
C10 C14 H14C 109.5
H14A C14 H14B 109.5
H14A C14 H14C 109.5
H14B C14 H14C 109.5
C12 C15 H15A 109.5
C12 C15 H15B 109.5
C12 C15 H15C 109.5
H15A C15 H15B 109.5
H15A C15 H15C 109.5
H15B C15 H15C 109.5
C17 C16 P 117.1(3)
C21 C16 P 122.9(3)
C21 C16 C17 120.0(3)
C16 C17 C22 121.8(3)
C18 C17 C16 118.5(3)
C18 C17 C22 119.8(3)
C17 C18 H18 119.3
C19 C18 C17 121.4(4)
C19 C18 H18 119.3
C18 C19 H19 120.1
C20 C19 C18 119.7(4)
C20 C19 H19 120.1
C19 C20 H20 119.7
C19 C20 C21 120.5(3)
C21 C20 H20 119.7
C16 C21 H21 120.1
C20 C21 C16 119.9(4)
C20 C21 H21 120.1
N2 C22 C17 114.9(3)
N2 C22 H22A 108.5
N2 C22 H22B 108.5
C17 C22 H22A 108.5
C17 C22 H22B 108.5
H22A C22 H22B 107.5
C24A C23A N2 119.7(4)
C24A C23A C28A 120.0
C28A C23A N2 120.2(4)
C23A C24A H24A 120.0
C23A C24A C25A 120.0
C25A C24A H24A 120.0
C24A C25A C29A 118.5(5)
C26A C25A C24A 120.0
C26A C25A C29A 121.5(5)
C25A C26A H26A 120.0
C25A C26A C27A 120.0
C27A C26A H26A 120.0
C26A C27A C28A 120.0
C26A C27A C30A 121.7(5)
C28A C27A C30A 118.3(5)
C23A C28A H28A 120.0
C27A C28A C23A 120.0
C27A C28A H28A 120.0
C25A C29A H29A 109.5
C25A C29A H29B 109.5
C25A C29A H29C 109.5
H29A C29A H29B 109.5
H29A C29A H29C 109.5
H29B C29A H29C 109.5
C27A C30A H30A 109.5
C27A C30A H30B 109.5
C27A C30A H30C 109.5
H30A C30A H30B 109.5
H30A C30A H30C 109.5
H30B C30A H30C 109.5
C24B C23B N2 124.1(5)
C24B C23B C28B 120.0
C28B C23B N2 115.9(5)
C23B C24B H24B 120.0
C23B C24B C25B 120.0
C25B C24B H24B 120.0
C24B C25B C29B 120.4(5)
C26B C25B C24B 120.0
C26B C25B C29B 119.6(5)
C25B C26B H26B 120.0
C27B C26B C25B 120.0
C27B C26B H26B 120.0
C26B C27B C28B 120.0
C26B C27B C30B 118.8(6)
C28B C27B C30B 121.2(6)
C23B C28B H28B 120.0
C27B C28B C23B 120.0
C27B C28B H28B 120.0
C25B C29B H29D 109.5
C25B C29B H29E 109.5
C25B C29B H29F 109.5
H29D C29B H29E 109.5
H29D C29B H29F 109.5
H29E C29B H29F 109.5
C27B C30B H30D 109.5
C27B C30B H30E 109.5
C27B C30B H30F 109.5
H30D C30B H30E 109.5
H30D C30B H30F 109.5
H30E C30B H30F 109.5
C32 C31 P 122.9(3)
C32 C31 C36 118.4(3)
C36 C31 P 118.7(3)
C31 C32 H32 119.7
C31 C32 C33 120.6(4)
C33 C32 H32 119.7
C32 C33 H33 119.8
C34 C33 C32 120.3(4)
C34 C33 H33 119.8
C33 C34 H34 119.9
C33 C34 C35 120.1(4)
C35 C34 H34 119.9
C34 C35 H35 120.2
C34 C35 C36 119.6(4)
C36 C35 H35 120.2
C31 C36 H36 119.5
C35 C36 C31 121.0(4)
C35 C36 H36 119.5
Hf C37 H37A 108.3
Hf C37 H37B 108.3
Hf C37 H37C 110.4
Hf C37 H37D 110.4
H37A C37 H37B 107.4
H37C C37 H37D 108.6
C38A C37 Hf 115.9(7)
C38A C37 H37A 108.3
C38A C37 H37B 108.3
C38B C37 Hf 106.4(5)
C38B C37 H37C 110.4
C38B C37 H37D 110.4
C39A C38A C37 128.4(9)
C39A C38A C43A 120.0
C43A C38A C37 110.4(9)
C38A C39A H39A 120.0
C40A C39A C38A 120.0
C40A C39A H39A 120.0
C39A C40A H40A 120.0
C39A C40A C41A 120.0
C41A C40A H40A 120.0
C40A C41A H41A 120.0
C42A C41A C40A 120.0
C42A C41A H41A 120.0
C41A C42A H42A 120.0
C43A C42A C41A 120.0
C43A C42A H42A 120.0
C38A C43A H43A 120.0
C42A C43A C38A 120.0
C42A C43A H43A 120.0
C39B C38B C37 114.8(5)
C39B C38B C43B 120.0
C43B C38B C37 125.2(5)
C38B C39B H39B 120.0
C38B C39B C40B 120.0
C40B C39B H39B 120.0
C39B C40B H40B 120.0
C41B C40B C39B 120.0
C41B C40B H40B 120.0
C40B C41B H41B 120.0
C40B C41B C42B 120.0
C42B C41B H41B 120.0
C41B C42B H42B 120.0
C43B C42B C41B 120.0
C43B C42B H42B 120.0
C38B C43B H43B 120.0
C42B C43B C38B 120.0
C42B C43B H43B 120.0
Hf C44 H44A 109.8
Hf C44 H44B 109.8
Hf C44 H44C 110.2
Hf C44 H44D 110.2
H44A C44 H44B 108.2
H44C C44 H44D 108.5
C45A C44 Hf 109.4(6)
C45A C44 H44A 109.8
C45A C44 H44B 109.8
C45B C44 Hf 107.4(7)
C45B C44 H44C 110.2
C45B C44 H44D 110.2
C46A C45A C44 117.4(5)
C46A C45A C50A 120.0
C50A C45A C44 122.3(5)
C45A C46A H46A 120.0
C45A C46A C47A 120.0
C47A C46A H46A 120.0
C46A C47A H47A 120.0
C48A C47A C46A 120.0
C48A C47A H47A 120.0
C47A C48A H48A 120.0
C49A C48A C47A 120.0
C49A C48A H48A 120.0
C48A C49A H49A 120.0
C48A C49A C50A 120.0
C50A C49A H49A 120.0
C45A C50A H50A 120.0
C49A C50A C45A 120.0
C49A C50A H50A 120.0
C46B C45B C44 123.8(6)
C46B C45B C50B 120.0
C50B C45B C44 116.2(6)
C45B C46B H46B 120.0
C47B C46B C45B 120.0
C47B C46B H46B 120.0
C46B C47B H47B 120.0
C46B C47B C48B 120.0
C48B C47B H47B 120.0
C47B C48B H48B 120.0
C49B C48B C47B 120.0
C49B C48B H48B 120.0
C48B C49B H49B 120.0
C50B C49B C48B 120.0
C50B C49B H49B 120.0
C45B C50B H50B 120.0
C49B C50B C45B 120.0
C49B C50B H50B 120.0

loop_
_geom_bond_atom_site_label_1
_geom_bond_atom_site_label_2
_geom_bond_distance
Hf P 2.8412(13)
Hf N1 2.056(3)
Hf N2 2.031(3)
Hf C7 2.781(4)
Hf C37 2.272(4)
Hf C44 2.274(4)
P C1 1.825(4)
P C16 1.824(4)
P C31 1.827(3)
N1 C7 1.456(5)
N1 C8 1.422(3)
N2 C22 1.482(4)
N2 C23A 1.418(4)
N2 C23B 1.448(4)
C1 C2 1.401(5)
C1 C6 1.399(5)
C2 C3 1.396(5)
C2 C7 1.517(5)
C3 H3 0.9500
C3 C4 1.384(6)
C4 H4 0.9500
C4 C5 1.370(6)
C5 H5 0.9500
C5 C6 1.386(6)
C6 H6 0.9500
C7 H7A 0.9900
C7 H7B 0.9900
C8 C9 1.3900
C8 C13 1.3900
C9 H9 0.9500
C9 C10 1.3900
C10 C11 1.3900
C10 C14 1.504(5)
C11 H11 0.9500
C11 C12 1.3900
C12 C13 1.3900
C12 C15 1.508(5)
C13 H13 0.9500
C14 H14A 0.9800
C14 H14B 0.9800
C14 H14C 0.9800
C15 H15A 0.9800
C15 H15B 0.9800
C15 H15C 0.9800
C16 C17 1.402(5)
C16 C21 1.394(5)
C17 C18 1.393(5)
C17 C22 1.506(5)
C18 H18 0.9500
C18 C19 1.387(5)
C19 H19 0.9500
C19 C20 1.368(6)
C20 H20 0.9500
C20 C21 1.393(5)
C21 H21 0.9500
C22 H22A 0.9900
C22 H22B 0.9900
C23A C24A 1.3900
C23A C28A 1.3900
C24A H24A 0.9500
C24A C25A 1.3900
C25A C26A 1.3900
C25A C29A 1.516(7)
C26A H26A 0.9500
C26A C27A 1.3900
C27A C28A 1.3900
C27A C30A 1.517(6)
C28A H28A 0.9500
C29A H29A 0.9800
C29A H29B 0.9800
C29A H29C 0.9800
C30A H30A 0.9800
C30A H30B 0.9800
C30A H30C 0.9800
C23B C24B 1.3900
C23B C28B 1.3900
C24B H24B 0.9500
C24B C25B 1.3900
C25B C26B 1.3900
C25B C29B 1.533(7)
C26B H26B 0.9500
C26B C27B 1.3900
C27B C28B 1.3900
C27B C30B 1.523(7)
C28B H28B 0.9500
C29B H29D 0.9800
C29B H29E 0.9800
C29B H29F 0.9800
C30B H30D 0.9800
C30B H30E 0.9800
C30B H30F 0.9800
C31 C32 1.380(5)
C31 C36 1.391(5)
C32 H32 0.9500
C32 C33 1.391(5)
C33 H33 0.9500
C33 C34 1.372(6)
C34 H34 0.9500
C34 C35 1.375(6)
C35 H35 0.9500
C35 C36 1.390(5)
C36 H36 0.9500
C37 H37A 0.9900
C37 H37B 0.9900
C37 H37C 0.9900
C37 H37D 0.9900
C37 C38A 1.485(6)
C37 C38B 1.504(5)
C38A C39A 1.3900
C38A C43A 1.3900
C39A H39A 0.9500
C39A C40A 1.3900
C40A H40A 0.9500
C40A C41A 1.3900
C41A H41A 0.9500
C41A C42A 1.3900
C42A H42A 0.9500
C42A C43A 1.3900
C43A H43A 0.9500
C38B C39B 1.3900
C38B C43B 1.3900
C39B H39B 0.9500
C39B C40B 1.3900
C40B H40B 0.9500
C40B C41B 1.3900
C41B H41B 0.9500
C41B C42B 1.3900
C42B H42B 0.9500
C42B C43B 1.3900
C43B H43B 0.9500
C44 H44A 0.9900
C44 H44B 0.9900
C44 H44C 0.9900
C44 H44D 0.9900
C44 C45A 1.514(5)
C44 C45B 1.515(5)
C45A C46A 1.3900
C45A C50A 1.3900
C46A H46A 0.9500
C46A C47A 1.3900
C47A H47A 0.9500
C47A C48A 1.3900
C48A H48A 0.9500
C48A C49A 1.3900
C49A H49A 0.9500
C49A C50A 1.3900
C50A H50A 0.9500
C45B C46B 1.3900
C45B C50B 1.3900
C46B H46B 0.9500
C46B C47B 1.3900
C47B H47B 0.9500
C47B C48B 1.3900
C48B H48B 0.9500
C48B C49B 1.3900
C49B H49B 0.9500
C49B C50B 1.3900
C50B H50B 0.9500

loop_
_geom_torsion_atom_site_label_1
_geom_torsion_atom_site_label_2
_geom_torsion_atom_site_label_3
_geom_torsion_atom_site_label_4
_geom_torsion
Hf P C1 C2 4.7(3)
Hf P C1 C6 -170.2(3)
Hf P C16 C17 49.7(2)
Hf P C16 C21 -131.9(3)
Hf P C31 C32 -112.6(3)
Hf P C31 C36 65.0(4)
Hf N1 C7 C2 -110.7(3)
Hf N1 C8 C9 14.4(4)
Hf N1 C8 C13 -163.99(19)
Hf N2 C22 C17 68.0(4)
Hf N2 C23A C24A -123.7(5)
Hf N2 C23A C28A 54.1(7)
Hf N2 C23B C24B -120.9(5)
Hf N2 C23B C28B 58.2(7)
Hf C37 C38A C39A 88.0(10)
Hf C37 C38A C43A -79.7(9)
Hf C37 C38B C39B 106.5(4)
Hf C37 C38B C43B -74.5(7)
Hf C44 C45A C46A 84.0(6)
Hf C44 C45A C50A -89.7(6)
Hf C44 C45B C46B 80.9(8)
Hf C44 C45B C50B -96.1(7)
P C1 C2 C3 -174.8(3)
P C1 C2 C7 0.1(5)
P C1 C6 C5 174.0(3)
P C16 C17 C18 176.8(2)
P C16 C17 C22 -1.5(4)
P C16 C21 C20 -178.4(3)
P C31 C32 C33 176.8(3)
P C31 C36 C35 -177.3(3)
N1 C8 C9 C10 -178.5(2)
N1 C8 C13 C12 178.3(2)
N2 C23A C24A C25A 177.8(10)
N2 C23A C28A C27A -177.8(10)
N2 C23B C24B C25B 179.1(11)
N2 C23B C28B C27B -179.1(10)
C1 P C16 C17 165.7(2)
C1 P C16 C21 -15.8(3)
C1 P C31 C32 116.1(3)
C1 P C31 C36 -66.3(3)
C1 C2 C3 C4 0.6(6)
C1 C2 C7 Hf -5.5(5)
C1 C2 C7 N1 46.8(5)
C2 C1 C6 C5 -0.8(6)
C2 C3 C4 C5 -0.5(6)
C3 C2 C7 Hf 169.5(3)
C3 C2 C7 N1 -138.2(4)
C3 C4 C5 C6 -0.2(6)
C4 C5 C6 C1 0.9(6)
C6 C1 C2 C3 0.1(5)
C6 C1 C2 C7 175.1(3)
C7 N1 C8 C9 -169.6(2)
C7 N1 C8 C13 12.0(3)
C7 C2 C3 C4 -174.5(4)
C8 N1 C7 Hf -177.3(3)
C8 N1 C7 C2 72.0(4)
C8 C9 C10 C11 0.0
C8 C9 C10 C14 -179.9(3)
C9 C8 C13 C12 0.0
C9 C10 C11 C12 0.0
C10 C11 C12 C13 0.0
C10 C11 C12 C15 -178.4(3)
C11 C12 C13 C8 0.0
C13 C8 C9 C10 0.0
C14 C10 C11 C12 179.9(3)
C15 C12 C13 C8 178.4(3)
C16 P C1 C2 -104.9(3)
C16 P C1 C6 80.2(3)
C16 P C31 C32 4.0(4)
C16 P C31 C36 -178.5(3)
C16 C17 C18 C19 2.2(5)
C16 C17 C22 N2 -71.0(4)
C17 C16 C21 C20 0.0(5)
C17 C18 C19 C20 -0.8(5)
C18 C17 C22 N2 110.8(4)
C18 C19 C20 C21 -1.0(6)
C19 C20 C21 C16 1.4(5)
C21 C16 C17 C18 -1.8(5)
C21 C16 C17 C22 180.0(3)
C22 N2 C23A C24A 56.4(8)
C22 N2 C23A C28A -125.8(5)
C22 N2 C23B C24B 47.9(8)
C22 N2 C23B C28B -133.0(5)
C22 C17 C18 C19 -179.6(3)
C23A N2 C22 C17 -112.1(5)
C23A C24A C25A C26A 0.0
C23A C24A C25A C29A 178.7(7)
C24A C23A C28A C27A 0.0
C24A C25A C26A C27A 0.0
C25A C26A C27A C28A 0.0
C25A C26A C27A C30A 179.9(6)
C26A C27A C28A C23A 0.0
C28A C23A C24A C25A 0.0
C29A C25A C26A C27A -178.6(7)
C30A C27A C28A C23A -179.9(6)
C23B N2 C22 C17 -100.1(5)
C23B C24B C25B C26B 0.0
C23B C24B C25B C29B -177.8(8)
C24B C23B C28B C27B 0.0
C24B C25B C26B C27B 0.0
C25B C26B C27B C28B 0.0
C25B C26B C27B C30B 179.3(7)
C26B C27B C28B C23B 0.0
C28B C23B C24B C25B 0.0
C29B C25B C26B C27B 177.8(8)
C30B C27B C28B C23B -179.3(7)
C31 P C1 C2 146.7(3)
C31 P C1 C6 -28.2(3)
C31 P C16 C17 -85.9(3)
C31 P C16 C21 92.6(3)
C31 C32 C33 C34 0.5(6)
C32 C31 C36 C35 0.4(6)
C32 C33 C34 C35 0.0(7)
C33 C34 C35 C36 -0.4(7)
C34 C35 C36 C31 0.2(7)
C36 C31 C32 C33 -0.7(6)
C37 C38A C39A C40A -166.7(14)
C37 C38A C43A C42A 168.9(12)
C37 C38B C39B C40B 179.0(8)
C37 C38B C43B C42B -178.9(8)
C38A C39A C40A C41A 0.0
C39A C38A C43A C42A 0.0
C39A C40A C41A C42A 0.0
C40A C41A C42A C43A 0.0
C41A C42A C43A C38A 0.0
C43A C38A C39A C40A 0.0
C38B C39B C40B C41B 0.0
C39B C38B C43B C42B 0.0
C39B C40B C41B C42B 0.0
C40B C41B C42B C43B 0.0
C41B C42B C43B C38B 0.0
C43B C38B C39B C40B 0.0
C44 C45A C46A C47A -173.8(10)
C44 C45A C50A C49A 173.5(10)
C44 C45B C46B C47B -176.9(13)
C44 C45B C50B C49B 177.2(12)
C45A C46A C47A C48A 0.0
C46A C45A C50A C49A 0.0
C46A C47A C48A C49A 0.0
C47A C48A C49A C50A 0.0
C48A C49A C50A C45A 0.0
C50A C45A C46A C47A 0.0
C45B C46B C47B C48B 0.0
C46B C45B C50B C49B 0.0
C46B C47B C48B C49B 0.0
C47B C48B C49B C50B 0.0
C48B C49B C50B C45B 0.0
C50B C45B C46B C47B 0.0

loop_
_platon_squeeze_void_nr
_platon_squeeze_void_average_x
_platon_squeeze_void_average_y
_platon_squeeze_void_average_z
_platon_squeeze_void_volume
_platon_squeeze_void_count_electrons
_platon_squeeze_void_content
1 0.500 -0.021 0.250 321 86 'pentane and/or ether'
2 0.500 0.021 0.750 321 86 'pentane and/or ether'
3 0.000 0.521 0.750 321 86 'pentane and/or ether'
4 -0.000 0.479 0.250 321 86 'pentane and/or ether'
